data_2013338
loop_
_publ_author_name
'Fern\'andez, Daniel'
'Vega, Daniel'
'Ellena, Javier A.'

_publ_section_title
;
 17\a,21-Dihydroxy-16\b-methylpregna-1,4-diene-3,11,20-trione
 (meprednisone)
;
_journal_issue 4
_journal_name_full 'Acta Crystallographica Section C'
_journal_page_first o187
_journal_page_last o189
_journal_paper_doi 10.1107/S0108270103003184
_journal_volume 59
_journal_year 2003
_chemical_formula_iupac 'C22 H28 O5'
_chemical_formula_moiety 'C22 H28 O5'
_chemical_formula_sum 'C22 H28 O5'
_chemical_formula_weight 372.44
_chemical_melting_point .473E-305
_space_group_IT_number 4
_symmetry_cell_setting monoclinic
_symmetry_space_group_name_Hall 'P 2yb'
_symmetry_space_group_name_H-M 'P 1 21 1'
_audit_creation_method 'WinGX routine CIF_UPDATE'
_cell_angle_alpha 90
_cell_angle_beta 97.896(2)
_cell_angle_gamma 90
_cell_formula_units_Z 4
_cell_length_a 11.4372(4)
_cell_length_b 7.8901(3)
_cell_length_c 21.1268(9)
_cell_measurement_reflns_used 3579
_cell_measurement_temperature 120(2)
_cell_measurement_theta_max 25.028
_cell_measurement_theta_min 1.018
_cell_volume 1888.42(13)
_computing_cell_refinement 'HKL Scalepack (Otwinowski & Minor, 1997)'
_computing_data_collection 'COLLECT (Nonius, 1997--2000)'
_computing_data_reduction 'Denzo and Scalepak (Otwinowski & Minor, 1997)'
_computing_molecular_graphics 'XP in SHELXTL/PC (Sheldrick, 1991)'
_computing_publication_material 'PARST (Nardelli, 1995) and WinGX (Farrugia, 1999)'
_computing_structure_refinement 'SHELXL97 (Sheldrick, 1997)'
_computing_structure_solution 'SHELXS97 (Sheldrick, 1997)'
_diffrn_measured_fraction_theta_full 0.992
_diffrn_measured_fraction_theta_max 0.992
_diffrn_measurement_device '95mm CCD camera on \k-goniostat diffractometer'
_diffrn_measurement_device_type 'Nonius KappaCCD'
_diffrn_measurement_method '\f scans and \w scans with \k offsets'
_diffrn_radiation_type MoK\a
_diffrn_radiation_wavelength 0.71073
_diffrn_reflns_av_R_equivalents 0.0504
_diffrn_reflns_av_sigmaI/netI 0.0916
_diffrn_reflns_limit_h_max 13
_diffrn_reflns_limit_h_min -13
_diffrn_reflns_limit_k_max 7
_diffrn_reflns_limit_k_min -9
_diffrn_reflns_limit_l_max 24
_diffrn_reflns_limit_l_min -25
_diffrn_reflns_number 6178
_diffrn_reflns_theta_full 25.02
_diffrn_reflns_theta_max 25.02
_diffrn_reflns_theta_min 3.15
_diffrn_standards_decay_% negligible
_diffrn_standards_number NA
_exptl_absorpt_coefficient_mu 0.092
_exptl_absorpt_correction_type none
_exptl_crystal_colour colorless
_exptl_crystal_density_diffrn 1.31
_exptl_crystal_density_method 'not measured'
_exptl_crystal_description needle
_exptl_crystal_F_000 800
_exptl_crystal_size_max 0.18
_exptl_crystal_size_mid 0.06
_exptl_crystal_size_min 0.02
_refine_diff_density_max 0.177
_refine_diff_density_min -0.188
_refine_ls_extinction_coef 0.033(3)
_refine_ls_extinction_expression Fc^*^=kFc[1+0.001xFc^2^\l^3^/sin(2\q)]^-1/4^
_refine_ls_extinction_method SHELXL
_refine_ls_goodness_of_fit_ref 1.046
_refine_ls_hydrogen_treatment mixed
_refine_ls_matrix_type full
_refine_ls_number_parameters 500
_refine_ls_number_reflns 3583
_refine_ls_number_restraints 5
_refine_ls_restrained_S_all 1.045
_refine_ls_R_factor_all 0.0666
_refine_ls_R_factor_gt 0.0437
_refine_ls_shift/su_max 0.001
_refine_ls_structure_factor_coef Fsqd
_refine_ls_weighting_details 'w = 1/[\s^2^(Fo^2^)]'
_refine_ls_weighting_scheme calc
_refine_ls_wR_factor_gt 0.0864
_refine_ls_wR_factor_ref 0.0994
_reflns_number_gt 2757
_reflns_number_total 3583
_reflns_threshold_expression I>2\s(I)
_cod_data_source_file ob1096.cif
_cod_data_source_block I
_cod_original_sg_symbol_H-M 'P 21'
_cod_database_code 2013338
_cod_database_fobs_code 2013338

loop_
_symmetry_equiv_pos_as_xyz
'x, y, z'
'-x, y+1/2, -z'

loop_
_atom_site_label
_atom_site_fract_x
_atom_site_fract_y
_atom_site_fract_z
_atom_site_U_iso_or_equiv
_atom_site_adp_type
_atom_site_calc_flag
_atom_site_refinement_flags
_atom_site_occupancy
_atom_site_disorder_assembly
_atom_site_disorder_group
_atom_site_type_symbol
C1A 0.1997(3) 0.3784(5) 0.33142(17) 0.0302(9) Uani d . 1 . . C
H1A 0.2486 0.3692 0.2987 0.036 Uiso calc R 1 . . H
C1B 0.5283(4) 0.1504(5) 0.89312(18) 0.0316(10) Uani d . 1 . . C
H1B 0.4925 0.2445 0.87 0.038 Uiso calc R 1 . . H
C2A 0.1774(3) 0.2384(5) 0.36251(17) 0.0330(10) Uani d . 1 . . C
H2A 0.2109 0.1341 0.3515 0.04 Uiso calc R 1 . . H
C2B 0.6238(3) 0.1805(5) 0.93548(17) 0.0325(10) Uani d . 1 . . C
H2B 0.6522 0.2932 0.9419 0.039 Uiso calc R 1 . . H
C3A 0.1025(3) 0.2404(5) 0.41323(18) 0.0337(10) Uani d . 1 . . C
C3B 0.6847(3) 0.0427(5) 0.97196(17) 0.0309(9) Uani d . 1 . . C
C4A 0.0422(3) 0.3984(5) 0.42203(18) 0.0334(10) Uani d . 1 . . C
H4A -0.0144 0.4005 0.451 0.04 Uiso calc R 1 . . H
C4B 0.6375(3) -0.1258(5) 0.96047(17) 0.0323(10) Uani d . 1 . . C
H4B 0.6764 -0.2178 0.9835 0.039 Uiso calc R 1 . . H
C5A 0.0626(3) 0.5426(5) 0.39110(16) 0.0288(9) Uani d . 1 . . C
C5B 0.5403(3) -0.1582(5) 0.91834(17) 0.0292(9) Uani d . 1 . . C
C6A -0.0013(3) 0.7037(5) 0.40223(17) 0.0313(9) Uani d . 1 . . C
H6A 0.0546 0.7855 0.4254 0.038 Uiso calc R 1 . . H
H6B -0.0638 0.6796 0.4291 0.038 Uiso calc R 1 . . H
C6B 0.4949(4) -0.3355(5) 0.90545(17) 0.0348(10) Uani d . 1 . . C
H6C 0.4138 -0.3446 0.9166 0.042 Uiso calc R 1 . . H
H6D 0.5457 -0.4166 0.9324 0.042 Uiso calc R 1 . . H
C7A -0.0568(3) 0.7816(5) 0.33896(17) 0.0327(10) Uani d . 1 . . C
H7A -0.091 0.8932 0.3474 0.039 Uiso calc R 1 . . H
H7B -0.1217 0.7077 0.3193 0.039 Uiso calc R 1 . . H
C7B 0.4943(4) -0.3799(5) 0.83468(17) 0.0337(10) Uani d . 1 . . C
H7C 0.5767 -0.389 0.8257 0.04 Uiso calc R 1 . . H
H7D 0.4562 -0.4918 0.826 0.04 Uiso calc R 1 . . H
C8A 0.0328(3) 0.8043(5) 0.29221(16) 0.0265(9) Uani d . 1 . . C
H8A 0.0954 0.8843 0.3117 0.032 Uiso calc R 1 . . H
C8B 0.4293(3) -0.2484(5) 0.79002(16) 0.0258(9) Uani d . 1 . . C
H8B 0.3432 -0.2527 0.7941 0.031 Uiso calc R 1 . . H
C9A 0.0915(3) 0.6319(5) 0.28122(16) 0.0271(9) Uani d . 1 . . C
H9A 0.0254 0.5537 0.2649 0.033 Uiso calc R 1 . . H
C9B 0.4766(3) -0.0672(5) 0.80735(16) 0.0263(9) Uani d . 1 . . C
H9B 0.5621 -0.0697 0.802 0.032 Uiso calc R 1 . . H
C10A 0.1527(3) 0.5502(5) 0.34485(17) 0.0295(9) Uani d . 1 . . C
C10B 0.4732(3) -0.0202(5) 0.87923(16) 0.0272(9) Uani d . 1 . . C
C11A 0.1692(4) 0.6447(5) 0.22734(17) 0.0318(10) Uani d . 1 . . C
C11B 0.4197(3) 0.0604(5) 0.75856(17) 0.0292(9) Uani d . 1 . . C
C12A 0.1100(4) 0.7219(5) 0.16516(16) 0.0311(9) Uani d . 1 . . C
H12A 0.0428 0.6505 0.1465 0.037 Uiso calc R 1 . . H
H12B 0.167 0.7297 0.134 0.037 Uiso calc R 1 . . H
C12B 0.4358(3) 0.0220(5) 0.69022(16) 0.0297(9) Uani d . 1 . . C
H12C 0.5207 0.025 0.6856 0.036 Uiso calc R 1 . . H
H12D 0.3945 0.1084 0.6614 0.036 Uiso calc R 1 . . H
C13A 0.0663(3) 0.8994(5) 0.18027(16) 0.0260(9) Uani d . 1 . . C
C13B 0.3848(3) -0.1553(5) 0.67214(16) 0.0251(8) Uani d . 1 . . C
C14A -0.0234(3) 0.8779(5) 0.22817(16) 0.0261(9) Uani d . 1 . . C
H14A -0.0852 0.7963 0.209 0.031 Uiso calc R 1 . . H
C14B 0.4454(3) -0.2849(5) 0.72050(16) 0.0287(9) Uani d . 1 . . C
H14B 0.532 -0.277 0.7182 0.034 Uiso calc R 1 . . H
C15A -0.0807(3) 1.0501(5) 0.22907(16) 0.0303(9) Uani d . 1 . . C
H15A -0.0324 1.1265 0.2593 0.036 Uiso calc R 1 . . H
H15B -0.1604 1.0405 0.242 0.036 Uiso calc R 1 . . H
C15B 0.4042(3) -0.4544(5) 0.69034(16) 0.0312(9) Uani d . 1 . . C
H15C 0.3242 -0.483 0.7 0.037 Uiso calc R 1 . . H
H15D 0.4591 -0.5466 0.7063 0.037 Uiso calc R 1 . . H
C16A -0.0884(3) 1.1184(5) 0.15971(17) 0.0289(9) Uani d . 1 . . C
H16A -0.1722 1.1054 0.1395 0.035 Uiso calc R 1 . . H
C16B 0.4034(3) -0.4271(5) 0.61704(16) 0.0298(9) Uani d . 1 . . C
H16B 0.4767 -0.4819 0.6058 0.036 Uiso calc R 1 . . H
C17A -0.0124(3) 0.9921(5) 0.12496(16) 0.0255(9) Uani d . 1 . . C
C17B 0.4198(3) -0.2313(5) 0.60916(16) 0.0272(9) Uani d . 1 . . C
C18A 0.1736(3) 1.0074(6) 0.20684(17) 0.0343(10) Uani d . 1 . . C
H18A 0.1473 1.1213 0.2168 0.051 Uiso calc R 1 . . H
H18B 0.228 1.0151 0.1749 0.051 Uiso calc R 1 . . H
H18C 0.2141 0.9546 0.2458 0.051 Uiso calc R 1 . . H
C18B 0.2505(3) -0.1485(6) 0.67085(17) 0.0323(10) Uani d . 1 . . C
H18D 0.217 -0.0637 0.6396 0.048 Uiso calc R 1 . . H
H18E 0.232 -0.1175 0.7133 0.048 Uiso calc R 1 . . H
H18F 0.2165 -0.2598 0.6588 0.048 Uiso calc R 1 . . H
C19A 0.2594(3) 0.6596(6) 0.37593(18) 0.0357(10) Uani d . 1 . . C
H19A 0.3181 0.6682 0.3463 0.054 Uiso calc R 1 . . H
H19B 0.2955 0.6059 0.4157 0.054 Uiso calc R 1 . . H
H19C 0.2317 0.7733 0.3852 0.054 Uiso calc R 1 . . H
C19B 0.3463(3) -0.0105(6) 0.89654(18) 0.0360(10) Uani d . 1 . . C
H19D 0.3021 0.0779 0.8709 0.054 Uiso calc R 1 . . H
H19E 0.3494 0.0166 0.942 0.054 Uiso calc R 1 . . H
H19F 0.3069 -0.12 0.8877 0.054 Uiso calc R 1 . . H
C20A 0.0598(3) 1.0702(6) 0.07606(17) 0.0296(9) Uani d . 1 . . C
C20B 0.3531(3) -0.1461(5) 0.55025(16) 0.0309(9) Uani d . 1 . . C
C21A 0.0591(3) 0.9786(5) 0.01302(17) 0.0338(10) Uani d . 1 . . C
H21C 0.0794 0.858 0.0213 0.041 Uiso calc R 1 . . H
H21D -0.0213 0.9835 -0.0113 0.041 Uiso calc R 1 . . H
C21B 0.4223(3) -0.0232(6) 0.51536(17) 0.0369(10) Uani d . 1 . . C
H21E 0.4602 0.062 0.546 0.044 Uiso calc R 1 . . H
H21F 0.4855 -0.0851 0.4974 0.044 Uiso calc R 1 . . H
C22A -0.0596(4) 1.3063(5) 0.15932(18) 0.0344(10) Uani d . 1 . . C
H22A 0.0211 1.3247 0.1806 0.052 Uiso calc R 1 . . H
H22B -0.1151 1.3688 0.182 0.052 Uiso calc R 1 . . H
H22C -0.0661 1.3465 0.1151 0.052 Uiso calc R 1 . . H
C22B 0.2999(4) -0.5138(5) 0.57646(18) 0.0371(10) Uani d . 1 . . C
H22D 0.3042 -0.4928 0.5311 0.056 Uiso calc R 1 . . H
H22E 0.2256 -0.4683 0.5875 0.056 Uiso calc R 1 . . H
H22F 0.3032 -0.6361 0.5847 0.056 Uiso calc R 1 . . H
O3A 0.0924(3) 0.1119(4) 0.44623(14) 0.0479(8) Uani d . 1 . . O
O3B 0.7728(2) 0.0717(4) 1.01224(12) 0.0402(7) Uani d . 1 . . O
O11A 0.2722(2) 0.6003(4) 0.23357(12) 0.0389(7) Uani d . 1 . . O
O11B 0.3640(2) 0.1841(4) 0.77205(12) 0.0377(7) Uani d . 1 . . O
O17A -0.0898(2) 0.8660(4) 0.09262(12) 0.0310(7) Uani d D 1 . . O
H17A -0.138(3) 0.926(5) 0.0647(17) 0.047 Uiso d D 1 . . H
O17B 0.5435(2) -0.1936(4) 0.61015(12) 0.0311(7) Uani d D 1 . . O
H17B 0.563(3) -0.271(5) 0.5838(17) 0.047 Uiso d D 1 . . H
O20A 0.1170(2) 1.1993(4) 0.08735(12) 0.0378(7) Uani d . 1 . . O
O20B 0.2488(2) -0.1672(4) 0.53174(12) 0.0368(7) Uani d . 1 . . O
O21A 0.1409(2) 1.0515(4) -0.02443(12) 0.0371(7) Uani d D 1 . . O
H21A 0.111(4) 1.148(4) -0.042(2) 0.056 Uiso d D 1 . . H
O21B 0.3500(2) 0.0604(4) 0.46558(13) 0.0427(8) Uani d D 1 . . O
H21B 0.278(3) 0.040(7) 0.468(2) 0.064 Uiso d D 1 . . H

loop_
_atom_site_aniso_label
_atom_site_aniso_U_11
_atom_site_aniso_U_22
_atom_site_aniso_U_33
_atom_site_aniso_U_12
_atom_site_aniso_U_13
_atom_site_aniso_U_23
C1A 0.029(2) 0.036(3) 0.0241(19) 0.0033(19) -0.0014(16) 0.0016(19)
C1B 0.039(2) 0.028(2) 0.028(2) 0.0005(19) 0.0044(18) -0.0028(18)
C2A 0.034(2) 0.032(2) 0.033(2) 0.0046(19) 0.0031(18) 0.002(2)
C2B 0.034(2) 0.032(2) 0.030(2) -0.0011(19) 0.0029(18) -0.0020(19)
C3A 0.037(2) 0.029(2) 0.035(2) -0.002(2) 0.0023(18) 0.006(2)
C3B 0.032(2) 0.033(2) 0.028(2) -0.001(2) 0.0043(17) -0.0029(19)
C4A 0.031(2) 0.039(3) 0.031(2) 0.002(2) 0.0058(17) 0.006(2)
C4B 0.035(2) 0.036(3) 0.026(2) 0.0040(19) 0.0034(17) 0.0036(19)
C5A 0.028(2) 0.033(2) 0.0240(19) 0.0029(19) -0.0002(15) -0.0006(19)
C5B 0.031(2) 0.034(2) 0.0233(19) 0.0000(19) 0.0072(16) 0.0046(18)
C6A 0.037(2) 0.033(2) 0.025(2) 0.0055(19) 0.0095(17) 0.0037(19)
C6B 0.041(2) 0.032(2) 0.030(2) 0.000(2) 0.0001(18) 0.0040(19)
C7A 0.034(2) 0.033(3) 0.033(2) 0.0052(19) 0.0115(17) 0.0046(19)
C7B 0.044(2) 0.029(2) 0.029(2) 0.0017(19) 0.0050(18) 0.0057(19)
C8A 0.030(2) 0.024(2) 0.0266(19) 0.0029(18) 0.0070(16) 0.0050(17)
C8B 0.026(2) 0.028(2) 0.0242(19) 0.0020(17) 0.0068(15) 0.0076(17)
C9A 0.030(2) 0.028(2) 0.0234(19) 0.0008(17) 0.0068(16) 0.0012(17)
C9B 0.027(2) 0.026(2) 0.0245(19) -0.0029(17) 0.0008(15) 0.0005(17)
C10A 0.029(2) 0.031(2) 0.028(2) 0.0015(18) 0.0031(15) 0.0025(19)
C10B 0.026(2) 0.031(2) 0.026(2) 0.0018(18) 0.0049(16) 0.0008(18)
C11A 0.036(2) 0.030(2) 0.029(2) 0.005(2) 0.0043(17) -0.0011(19)
C11B 0.030(2) 0.026(2) 0.030(2) -0.0012(19) 0.0011(16) 0.0017(19)
C12A 0.035(2) 0.034(2) 0.0244(19) 0.0048(19) 0.0055(17) -0.0006(18)
C12B 0.034(2) 0.028(2) 0.0275(19) -0.0008(18) 0.0063(16) 0.0058(18)
C13A 0.030(2) 0.026(2) 0.0230(19) 0.0015(17) 0.0053(16) 0.0013(17)
C13B 0.027(2) 0.026(2) 0.0228(18) -0.0001(17) 0.0052(15) 0.0018(17)
C14A 0.025(2) 0.030(2) 0.0238(19) -0.0010(17) 0.0068(15) 0.0017(18)
C14B 0.030(2) 0.032(2) 0.0252(19) 0.0014(18) 0.0075(16) 0.0038(18)
C15A 0.033(2) 0.029(2) 0.031(2) 0.0074(19) 0.0106(16) 0.0045(19)
C15B 0.038(2) 0.030(2) 0.027(2) 0.004(2) 0.0076(17) 0.0007(19)
C16A 0.030(2) 0.030(2) 0.026(2) 0.0012(18) 0.0026(16) -0.0033(18)
C16B 0.032(2) 0.030(2) 0.0278(19) -0.0025(19) 0.0076(16) -0.0017(18)
C17A 0.031(2) 0.023(2) 0.0225(19) -0.0003(17) 0.0031(16) 0.0001(17)
C17B 0.023(2) 0.036(2) 0.0236(19) -0.0027(17) 0.0051(16) 0.0013(18)
C18A 0.034(2) 0.042(3) 0.027(2) -0.004(2) 0.0048(17) 0.001(2)
C18B 0.029(2) 0.037(3) 0.032(2) 0.0024(19) 0.0059(17) 0.003(2)
C19A 0.031(2) 0.044(3) 0.031(2) -0.001(2) 0.0000(17) 0.000(2)
C19B 0.033(2) 0.043(3) 0.032(2) 0.005(2) 0.0063(17) -0.005(2)
C20A 0.028(2) 0.033(3) 0.027(2) 0.002(2) 0.0034(16) 0.0035(19)
C20B 0.033(2) 0.038(3) 0.023(2) -0.001(2) 0.0084(17) -0.0038(19)
C21A 0.035(2) 0.039(3) 0.030(2) -0.004(2) 0.0121(18) 0.001(2)
C21B 0.037(2) 0.045(3) 0.028(2) 0.001(2) 0.0008(18) 0.012(2)
C22A 0.043(2) 0.032(2) 0.027(2) 0.005(2) 0.0046(18) 0.0033(19)
C22B 0.047(3) 0.029(2) 0.036(2) -0.006(2) 0.0099(19) -0.002(2)
O3A 0.055(2) 0.0391(19) 0.0532(19) 0.0036(15) 0.0189(15) 0.0137(16)
O3B 0.0390(16) 0.0412(19) 0.0375(15) 0.0000(14) -0.0044(13) -0.0030(14)
O11A 0.0340(17) 0.048(2) 0.0356(15) 0.0119(14) 0.0086(12) 0.0066(14)
O11B 0.0446(18) 0.0316(17) 0.0356(16) 0.0075(14) 0.0011(13) -0.0009(13)
O17A 0.0339(16) 0.0311(17) 0.0270(14) -0.0012(13) 0.0002(11) 0.0001(13)
O17B 0.0262(14) 0.0382(17) 0.0301(14) -0.0002(13) 0.0084(11) -0.0013(13)
O20A 0.0451(18) 0.0341(18) 0.0358(15) -0.0052(15) 0.0115(13) -0.0004(14)
O20B 0.0312(16) 0.0464(19) 0.0315(15) -0.0022(14) 0.0000(12) 0.0053(14)
O21A 0.0419(17) 0.0396(19) 0.0320(15) 0.0014(15) 0.0134(12) 0.0057(14)
O21B 0.0378(17) 0.052(2) 0.0385(15) 0.0005(16) 0.0061(13) 0.0203(15)

loop_
_atom_type_symbol
_atom_type_description
_atom_type_scat_dispersion_real
_atom_type_scat_dispersion_imag
_atom_type_scat_source
C C 0.0033 0 'International Tables Vol C Tables 4.2.6.8 and 6.1.1.4'
H H 0 0 'International Tables Vol C Tables 4.2.6.8 and 6.1.1.4'
O O 0.0106 0 'International Tables Vol C Tables 4.2.6.8 and 6.1.1.4'

loop_
_geom_angle_atom_site_label_1
_geom_angle_atom_site_label_2
_geom_angle_atom_site_label_3
_geom_angle
C2A C1A C10A 124.0(4)
C2A C1A H1A 118
C10A C1A H1A 118
C2B C1B C10B 125.1(4)
C2B C1B H1B 117.5
C10B C1B H1B 117.5
C1A C2A C3A 121.7(4)
C1A C2A H2A 119.1
C3A C2A H2A 119.1
C1B C2B C3B 120.7(4)
C1B C2B H2B 119.6
C3B C2B H2B 119.6
O3A C3A C4A 123.2(4)
O3A C3A C2A 120.7(4)
C4A C3A C2A 116.1(4)
O3B C3B C4B 122.2(4)
O3B C3B C2B 120.5(4)
C4B C3B C2B 117.3(3)
C5A C4A C3A 123.2(4)
C5A C4A H4A 118.4
C3A C4A H4A 118.4
C5B C4B C3B 122.7(4)
C5B C4B H4B 118.6
C3B C4B H4B 118.6
C4A C5A C6A 121.2(3)
C4A C5A C10A 121.6(4)
C6A C5A C10A 117.2(3)
C4B C5B C6B 121.9(4)
C4B C5B C10B 122.3(4)
C6B C5B C10B 115.7(3)
C5A C6A C7A 110.9(3)
C5A C6A H6A 109.5
C7A C6A H6A 109.5
C5A C6A H6B 109.5
C7A C6A H6B 109.5
H6A C6A H6B 108.1
C5B C6B C7B 110.1(3)
C5B C6B H6C 109.6
C7B C6B H6C 109.6
C5B C6B H6D 109.6
C7B C6B H6D 109.6
H6C C6B H6D 108.2
C6A C7A C8A 112.2(3)
C6A C7A H7A 109.2
C8A C7A H7A 109.2
C6A C7A H7B 109.2
C8A C7A H7B 109.2
H7A C7A H7B 107.9
C8B C7B C6B 112.6(3)
C8B C7B H7C 109.1
C6B C7B H7C 109.1
C8B C7B H7D 109.1
C6B C7B H7D 109.1
H7C C7B H7D 107.8
C7A C8A C14A 112.3(3)
C7A C8A C9A 109.7(3)
C14A C8A C9A 109.8(3)
C7A C8A H8A 108.3
C14A C8A H8A 108.3
C9A C8A H8A 108.3
C7B C8B C14B 110.6(3)
C7B C8B C9B 110.8(3)
C14B C8B C9B 108.3(3)
C7B C8B H8B 109
C14B C8B H8B 109
C9B C8B H8B 109
C11A C9A C8A 111.0(3)
C11A C9A C10A 115.2(3)
C8A C9A C10A 112.6(3)
C11A C9A H9A 105.7
C8A C9A H9A 105.7
C10A C9A H9A 105.7
C11B C9B C8B 110.3(3)
C11B C9B C10B 115.7(3)
C8B C9B C10B 113.0(3)
C11B C9B H9B 105.6
C8B C9B H9B 105.6
C10B C9B H9B 105.6
C1A C10A C5A 112.3(3)
C1A C10A C19A 107.4(3)
C5A C10A C19A 108.2(3)
C1A C10A C9A 109.8(3)
C5A C10A C9A 107.9(3)
C19A C10A C9A 111.3(3)
C1B C10B C5B 111.8(3)
C1B C10B C19B 107.0(3)
C5B C10B C19B 109.2(3)
C1B C10B C9B 109.6(3)
C5B C10B C9B 106.3(3)
C19B C10B C9B 112.9(3)
O11A C11A C12A 121.2(3)
O11A C11A C9A 123.3(3)
C12A C11A C9A 115.6(3)
O11B C11B C12B 121.3(3)
O11B C11B C9B 124.0(3)
C12B C11B C9B 114.7(3)
C11A C12A C13A 107.8(3)
C11A C12A H12A 110.2
C13A C12A H12A 110.2
C11A C12A H12B 110.2
C13A C12A H12B 110.2
H12A C12A H12B 108.5
C11B C12B C13B 109.1(3)
C11B C12B H12C 109.9
C13B C12B H12C 109.9
C11B C12B H12D 109.9
C13B C12B H12D 109.9
H12C C12B H12D 108.3
C12A C13A C18A 108.4(3)
C12A C13A C14A 107.5(3)
C18A C13A C14A 113.0(3)
C12A C13A C17A 116.3(3)
C18A C13A C17A 111.4(3)
C14A C13A C17A 100.1(3)
C18B C13B C14B 113.2(3)
C18B C13B C12B 108.4(3)
C14B C13B C12B 108.5(3)
C18B C13B C17B 111.8(3)
C14B C13B C17B 99.5(3)
C12B C13B C17B 115.3(3)
C15A C14A C8A 117.4(3)
C15A C14A C13A 103.7(3)
C8A C14A C13A 112.6(3)
C15A C14A H14A 107.5
C8A C14A H14A 107.5
C13A C14A H14A 107.5
C15B C14B C8B 119.5(3)
C15B C14B C13B 102.7(3)
C8B C14B C13B 114.1(3)
C15B C14B H14B 106.6
C8B C14B H14B 106.6
C13B C14B H14B 106.6
C14A C15A C16A 105.6(3)
C14A C15A H15A 110.6
C16A C15A H15A 110.6
C14A C15A H15B 110.6
C16A C15A H15B 110.6
H15A C15A H15B 108.7
C14B C15B C16B 104.6(3)
C14B C15B H15C 110.8
C16B C15B H15C 110.8
C14B C15B H15D 110.8
C16B C15B H15D 110.8
H15C C15B H15D 108.9
C22A C16A C15A 111.1(3)
C22A C16A C17A 118.9(3)
C15A C16A C17A 104.9(3)
C22A C16A H16A 107.1
C15A C16A H16A 107.1
C17A C16A H16A 107.1
C22B C16B C15B 113.2(3)
C22B C16B C17B 118.5(3)
C15B C16B C17B 104.9(3)
C22B C16B H16B 106.5
C15B C16B H16B 106.5
C17B C16B H16B 106.5
O17A C17A C20A 108.0(3)
O17A C17A C13A 106.6(3)
C20A C17A C13A 112.6(3)
O17A C17A C16A 108.5(3)
C20A C17A C16A 116.3(3)
C13A C17A C16A 104.3(3)
O17B C17B C20B 107.5(3)
O17B C17B C13B 105.9(3)
C20B C17B C13B 111.6(3)
O17B C17B C16B 109.4(3)
C20B C17B C16B 117.9(3)
C13B C17B C16B 103.9(3)
C13A C18A H18A 109.5
C13A C18A H18B 109.5
H18A C18A H18B 109.5
C13A C18A H18C 109.5
H18A C18A H18C 109.5
H18B C18A H18C 109.5
C13B C18B H18D 109.5
C13B C18B H18E 109.5
H18D C18B H18E 109.5
C13B C18B H18F 109.5
H18D C18B H18F 109.5
H18E C18B H18F 109.5
C10A C19A H19A 109.5
C10A C19A H19B 109.5
H19A C19A H19B 109.5
C10A C19A H19C 109.5
H19A C19A H19C 109.5
H19B C19A H19C 109.5
C10B C19B H19D 109.5
C10B C19B H19E 109.5
H19D C19B H19E 109.5
C10B C19B H19F 109.5
H19D C19B H19F 109.5
H19E C19B H19F 109.5
O20A C20A C21A 120.6(3)
O20A C20A C17A 121.9(3)
C21A C20A C17A 117.5(3)
O20B C20B C21B 119.3(3)
O20B C20B C17B 124.2(3)
C21B C20B C17B 116.5(3)
O21A C21A C20A 111.8(3)
O21A C21A H21C 109.3
C20A C21A H21C 109.3
O21A C21A H21D 109.3
C20A C21A H21D 109.3
H21C C21A H21D 107.9
O21B C21B C20B 111.8(3)
O21B C21B H21E 109.3
C20B C21B H21E 109.3
O21B C21B H21F 109.3
C20B C21B H21F 109.3
H21E C21B H21F 107.9
C16A C22A H22A 109.5
C16A C22A H22B 109.5
H22A C22A H22B 109.5
C16A C22A H22C 109.5
H22A C22A H22C 109.5
H22B C22A H22C 109.5
C16B C22B H22D 109.5
C16B C22B H22E 109.5
H22D C22B H22E 109.5
C16B C22B H22F 109.5
H22D C22B H22F 109.5
H22E C22B H22F 109.5
C17A O17A H17A 103(3)
C17B O17B H17B 100(3)
C21A O21A H21A 109(3)
C21B O21B H21B 110(3)

loop_
_geom_bond_atom_site_label_1
_geom_bond_atom_site_label_2
_geom_bond_site_symmetry_2
_geom_bond_distance
_geom_bond_publ_flag
C1A C2A . 1.328(5) ?
C1A C10A . 1.500(6) ?
C1A H1A . 0.95 ?
C1B C2B . 1.335(5) ?
C1B C10B . 1.498(6) ?
C1B H1B . 0.95 ?
C2A C3A . 1.461(5) ?
C2A H2A . 0.95 ?
C2B C3B . 1.454(6) ?
C2B H2B . 0.95 ?
C3A O3A . 1.245(5) y
C3A C4A . 1.449(6) ?
C3B O3B . 1.248(4) y
C3B C4B . 1.443(6) ?
C4A C5A . 1.348(5) ?
C4A H4A . 0.95 ?
C4B C5B . 1.350(5) ?
C4B H4B . 0.95 ?
C5A C6A . 1.501(5) ?
C5A C10A . 1.515(5) ?
C5B C6B . 1.504(6) ?
C5B C10B . 1.511(5) ?
C6A C7A . 1.528(5) ?
C6A H6A . 0.99 ?
C6A H6B . 0.99 ?
C6B C7B . 1.535(5) ?
C6B H6C . 0.99 ?
C6B H6D . 0.99 ?
C7A C8A . 1.528(5) ?
C7A H7A . 0.99 ?
C7A H7B . 0.99 ?
C7B C8B . 1.525(5) ?
C7B H7C . 0.99 ?
C7B H7D . 0.99 ?
C8A C14A . 1.530(5) ?
C8A C9A . 1.549(5) ?
C8A H8A . 1 ?
C8B C14B . 1.532(5) ?
C8B C9B . 1.555(5) ?
C8B H8B . 1 ?
C9A C11A . 1.541(5) ?
C9A C10A . 1.566(5) ?
C9A H9A . 1 ?
C9B C11B . 1.522(5) ?
C9B C10B . 1.569(5) ?
C9B H9B . 1 ?
C10A C19A . 1.565(5) ?
C10B C19B . 1.547(5) ?
C11A O11A . 1.219(4) y
C11A C12A . 1.520(5) ?
C11B O11B . 1.220(5) y
C11B C12B . 1.511(5) ?
C12A C13A . 1.535(5) ?
C12A H12A . 0.99 ?
C12A H12B . 0.99 ?
C12B C13B . 1.543(5) ?
C12B H12C . 0.99 ?
C12B H12D . 0.99 ?
C13A C18A . 1.535(5) ?
C13A C14A . 1.547(5) ?
C13A C17A . 1.556(5) ?
C13B C18B . 1.534(5) ?
C13B C14B . 1.541(5) ?
C13B C17B . 1.561(5) ?
C14A C15A . 1.509(5) ?
C14A H14A . 1 ?
C14B C15B . 1.528(6) ?
C14B H14B . 1 ?
C15A C16A . 1.552(5) ?
C15A H15A . 0.99 ?
C15A H15B . 0.99 ?
C15B C16B . 1.562(5) ?
C15B H15C . 0.99 ?
C15B H15D . 0.99 ?
C16A C22A . 1.518(6) ?
C16A C17A . 1.569(5) ?
C16A H16A . 1 ?
C16B C22B . 1.526(5) ?
C16B C17B . 1.568(6) ?
C16B H16B . 1 ?
C17A O17A . 1.440(4) y
C17A C20A . 1.537(5) ?
C17B O17B . 1.443(4) y
C17B C20B . 1.524(5) ?
C18A H18A . 0.98 ?
C18A H18B . 0.98 ?
C18A H18C . 0.98 ?
C18B H18D . 0.98 ?
C18B H18E . 0.98 ?
C18B H18F . 0.98 ?
C19A H19A . 0.98 ?
C19A H19B . 0.98 ?
C19A H19C . 0.98 ?
C19B H19D . 0.98 ?
C19B H19E . 0.98 ?
C19B H19F . 0.98 ?
C20A O20A . 1.217(5) y
C20A C21A . 1.514(5) ?
C20B O20B . 1.214(4) y
C20B C21B . 1.507(5) ?
C21A O21A . 1.427(4) y
C21A H21C . 0.99 ?
C21A H21D . 0.99 ?
C21B O21B . 1.409(4) y
C21B H21E . 0.99 ?
C21B H21F . 0.99 ?
C22A H22A . 0.98 ?
C22A H22B . 0.98 ?
C22A H22C . 0.98 ?
C22B H22D . 0.98 ?
C22B H22E . 0.98 ?
C22B H22F . 0.98 ?
O17A H17A . 0.89(3) ?
O17B H17B . 0.88(3) ?
O21A H21A . 0.89(3) ?
O21B H21B . 0.85(3) ?

loop_
_geom_hbond_atom_site_label_D
_geom_hbond_atom_site_label_H
_geom_hbond_atom_site_label_A
_geom_hbond_site_symmetry_A
_geom_hbond_distance_DH
_geom_hbond_distance_HA
_geom_hbond_distance_DA
_geom_hbond_angle_DHA
O17A H17A O3B 1_464 0.89(3) 1.81(3) 2.694(4) 173(4)
O17B H17B O21B 2_646 0.88(3) 2.03(3) 2.889(4) 165(4)
O21A H21A O17A 2_555 0.89(3) 2.03(3) 2.888(4) 163(4)
O21B H21B O20B . 0.85(3) 2.17(5) 2.638(4) 115(4)
O21B H21B O3A . 0.85(3) 2.19(4) 2.946(4) 149(5)
C1A H1A O11A . 0.95 2.32 2.915(5) 120
C1B H1B O11B . 0.95 2.41 2.970(5) 117
C18A H18B O20A . 0.98 2.55 2.937(4) 104
C18B H18D O20B . 0.98 2.50 2.942(4) 107
C19A H19A O11A . 0.98 2.43 3.067(4) 122
C19B H19D O11B . 0.98 2.44 3.076(5) 122

loop_
_geom_torsion_atom_site_label_1
_geom_torsion_atom_site_label_2
_geom_torsion_atom_site_label_3
_geom_torsion_atom_site_label_4
_geom_torsion
_geom_torsion_publ_flag
C10A C1A C2A C3A 0.5(6) ?
C10B C1B C2B C3B 1.1(6) ?
C1A C2A C3A O3A -172.5(4) ?
C1A C2A C3A C4A 7.6(6) ?
C1B C2B C3B O3B -178.9(3) ?
C1B C2B C3B C4B -0.2(6) ?
O3A C3A C4A C5A 172.7(4) ?
C2A C3A C4A C5A -7.4(6) ?
O3B C3B C4B C5B 178.1(3) ?
C2B C3B C4B C5B -0.6(5) ?
C3A C4A C5A C6A -179.5(3) ?
C3A C4A C5A C10A -0.8(6) ?
C3B C4B C5B C6B 177.9(3) ?
C3B C4B C5B C10B 0.4(6) ?
C4A C5A C6A C7A -128.7(4) ?
C10A C5A C6A C7A 52.5(4) ?
C4B C5B C6B C7B -119.9(4) ?
C10B C5B C6B C7B 57.7(4) ?
C5A C6A C7A C8A -52.9(5) ?
C5B C6B C7B C8B -52.7(4) ?
C6A C7A C8A C14A 178.5(3) ?
C6A C7A C8A C9A 56.1(4) ?
C6B C7B C8B C14B 172.2(3) ?
C6B C7B C8B C9B 52.1(4) ?
C7A C8A C9A C11A 172.0(3) ?
C14A C8A C9A C11A 48.2(4) ?
C7A C8A C9A C10A -57.1(4) ?
C14A C8A C9A C10A 179.1(3) ?
C7B C8B C9B C11B 174.4(3) ?
C14B C8B C9B C11B 52.9(4) ?
C7B C8B C9B C10B -54.3(4) ?
C14B C8B C9B C10B -175.8(3) ?
C2A C1A C10A C5A -8.3(5) ?
C2A C1A C10A C19A 110.5(4) ?
C2A C1A C10A C9A -128.3(4) ?
C4A C5A C10A C1A 8.3(5) ?
C6A C5A C10A C1A -172.9(3) ?
C4A C5A C10A C19A -110.0(4) ?
C6A C5A C10A C19A 68.8(4) ?
C4A C5A C10A C9A 129.5(4) y
C6A C5A C10A C9A -51.8(4) ?
C11A C9A C10A C1A -55.4(4) ?
C8A C9A C10A C1A 175.8(3) ?
C11A C9A C10A C5A -178.1(3) ?
C8A C9A C10A C5A 53.1(4) ?
C11A C9A C10A C19A 63.4(4) ?
C8A C9A C10A C19A -65.4(4) ?
C2B C1B C10B C5B -1.1(5) ?
C2B C1B C10B C19B 118.4(4) ?
C2B C1B C10B C9B -118.8(4) ?
C4B C5B C10B C1B 0.3(5) ?
C6B C5B C10B C1B -177.3(3) ?
C4B C5B C10B C19B -117.9(4) ?
C6B C5B C10B C19B 64.5(4) ?
C4B C5B C10B C9B 120.0(4) y
C6B C5B C10B C9B -57.6(4) ?
C11B C9B C10B C1B -55.6(4) ?
C8B C9B C10B C1B 175.8(3) ?
C11B C9B C10B C5B -176.7(3) ?
C8B C9B C10B C5B 54.8(4) ?
C11B C9B C10B C19B 63.6(4) ?
C8B C9B C10B C19B -65.0(4) ?
C8A C9A C11A O11A 127.2(4) ?
C10A C9A C11A O11A -2.4(6) ?
C8A C9A C11A C12A -51.1(4) ?
C10A C9A C11A C12A 179.3(3) ?
C8B C9B C11B O11B 122.7(4) ?
C10B C9B C11B O11B -7.1(5) ?
C8B C9B C11B C12B -56.5(4) ?
C10B C9B C11B C12B 173.6(3) ?
O11A C11A C12A C13A -121.0(4) ?
C9A C11A C12A C13A 57.4(4) ?
O11B C11B C12B C13B -121.4(4) ?
C9B C11B C12B C13B 57.9(4) ?
C11A C12A C13A C18A 61.7(4) ?
C11A C12A C13A C14A -60.7(4) ?
C11A C12A C13A C17A -171.8(3) ?
C11B C12B C13B C18B 67.3(4) ?
C11B C12B C13B C14B -56.0(4) ?
C11B C12B C13B C17B -166.5(3) ?
C7A C8A C14A C15A 60.3(4) ?
C9A C8A C14A C15A -177.4(3) ?
C7A C8A C14A C13A -179.3(3) ?
C9A C8A C14A C13A -57.1(4) ?
C12A C13A C14A C15A -168.1(3) ?
C18A C13A C14A C15A 72.4(4) ?
C17A C13A C14A C15A -46.2(3) ?
C12A C13A C14A C8A 63.9(4) ?
C18A C13A C14A C8A -55.6(4) ?
C17A C13A C14A C8A -174.1(3) ?
C7B C8B C14B C15B 59.4(5) ?
C9B C8B C14B C15B -178.9(3) ?
C7B C8B C14B C13B -178.7(3) ?
C9B C8B C14B C13B -57.0(4) ?
C18B C13B C14B C15B 69.5(4) ?
C12B C13B C14B C15B -170.1(3) ?
C17B C13B C14B C15B -49.3(3) ?
C18B C13B C14B C8B -61.3(4) ?
C12B C13B C14B C8B 59.0(4) ?
C17B C13B C14B C8B 179.9(3) ?
C8A C14A C15A C16A 160.3(3) ?
C13A C14A C15A C16A 35.4(4) ?
C8B C14B C15B C16B 165.4(3) ?
C13B C14B C15B C16B 38.0(3) ?
C14A C15A C16A C22A -139.8(3) ?
C14A C15A C16A C17A -10.2(4) ?
C14B C15B C16B C22B -141.8(3) ?
C14B C15B C16B C17B -11.2(4) ?
C12A C13A C17A O17A 39.8(4) ?
C18A C13A C17A O17A 164.7(3) ?
C14A C13A C17A O17A -75.6(3) ?
C12A C13A C17A C20A -78.5(4) ?
C18A C13A C17A C20A 46.4(4) ?
C14A C13A C17A C20A 166.1(3) ?
C12A C13A C17A C16A 154.5(3) ?
C18A C13A C17A C16A -80.6(3) ?
C14A C13A C17A C16A 39.2(3) ?
C22A C16A C17A O17A -140.2(3) ?
C15A C16A C17A O17A 94.9(3) ?
C22A C16A C17A C20A -18.2(5) ?
C15A C16A C17A C20A -143.2(3) ?
C22A C16A C17A C13A 106.4(4) ?
C15A C16A C17A C13A -18.5(4) ?
C18B C13B C17B O17B 166.7(3) ?
C14B C13B C17B O17B -73.5(3) ?
C12B C13B C17B O17B 42.2(4) ?
C18B C13B C17B C20B 50.0(4) ?
C14B C13B C17B C20B 169.8(3) ?
C12B C13B C17B C20B -74.5(4) ?
C18B C13B C17B C16B -78.1(4) ?
C14B C13B C17B C16B 41.7(3) ?
C12B C13B C17B C16B 157.5(3) ?
C22B C16B C17B O17B -139.1(3) ?
C15B C16B C17B O17B 93.6(3) ?
C22B C16B C17B C20B -15.8(5) ?
C15B C16B C17B C20B -143.2(3) ?
C22B C16B C17B C13B 108.2(3) ?
C15B C16B C17B C13B -19.2(4) ?
O17A C17A C20A O20A 167.1(3) y
C13A C17A C20A O20A -75.4(5) ?
C16A C17A C20A O20A 44.9(5) y
O17A C17A C20A C21A -14.0(4) ?
C13A C17A C20A C21A 103.5(4) ?
C16A C17A C20A C21A -136.2(3) ?
O17B C17B C20B O20B 172.1(4) y
C13B C17B C20B O20B -72.2(5) ?
C16B C17B C20B O20B 47.9(5) y
O17B C17B C20B C21B -10.5(4) ?
C13B C17B C20B C21B 105.2(4) ?
C16B C17B C20B C21B -134.7(4) ?
O20A C20A C21A O21A 6.5(5) y
C17A C20A C21A O21A -172.5(3) y
O20B C20B C21B O21B 3.3(5) y
C17B C20B C21B O21B -174.3(3) y

loop_
_cod_related_entry_id
_cod_related_entry_database
_cod_related_entry_code
1 ChemSpider 24724785
